data_4309778
loop_
_publ_author_name
'Martin Chadim'
'Pilar D\'iaz'
'Enrique Garc\'ia-Espa\~na'
'Jana Hoda\<cov\'a'
'Julio Latorre'
'Malva Liu-Gonz\'alez'
'Santiago V. Luis'
'Jos\'e M. Llinares'
'Ji\<r\'i Z\'avada'

_publ_section_title
;
Role of Anions on the Crystal Structures of Copper(II) and Zinc(II)
Complexes of a Tunable Butterfly Cyclophane Macrocycle
;
_journal_name_full 'Inorganic Chemistry'
_journal_page_first 7503
_journal_page_last 7510
_journal_paper_doi 10.1021/ic051099j
_journal_volume 44
_journal_year 2005
_chemical_compound_source 'synthesis as described'
_chemical_formula_moiety 'C13 H25 Cl F3 N4 O3.3 S Zn'
_chemical_formula_sum 'C13 H25 Cl F3 N4 O3.3 S Zn'
_chemical_formula_weight 480.05
_chemical_name_common 'Compound jm1_3'
_chemical_name_systematic
;
 ?
;
_space_group_IT_number 2
_symmetry_cell_setting triclinic
_symmetry_Int_Tables_number 2
_symmetry_space_group_name_Hall '-P 1'
_symmetry_space_group_name_H-M 'P -1'
_atom_sites_solution_hydrogens geom
_atom_sites_solution_primary direct
_atom_sites_solution_secondary difmap
_audit_conform_dict_location ftp://ftp.iucr.org/pub/cif_core.dic
_audit_conform_dict_name cif_core.dic
_audit_conform_dict_version 2.3
_audit_creation_date 2005-04-05T17:37:07-00:00
_audit_creation_method 'WinGX routine CIF_UPDATE'
_cell_angle_alpha 84.262(5)
_cell_angle_beta 77.490(5)
_cell_angle_gamma 73.558(5)
_cell_formula_units_Z 2
_cell_length_a 8.472(5)
_cell_length_b 9.310(5)
_cell_length_c 13.745(5)
_cell_measurement_reflns_used 5606
_cell_measurement_temperature 293(2)
_cell_measurement_theta_max 27.485
_cell_measurement_theta_min 0.998
_cell_measurement_wavelength 0.71073
_cell_volume 1014.2(9)
_computing_cell_refinement 'HKL Scalepack (Otwinowski & Minor 1997)'
_computing_data_collection 'Collect (Nonius BV, 1997-2000)'
_computing_data_reduction 'HKL Denzo and Scalepack (Otwinowski & Minor 1997)'
_computing_molecular_graphics 'Ortep (Johnson, 1976)'
_computing_publication_material 'maXus(Mackay et al., 1999)'
_computing_structure_refinement 'SHELXL-97 (Sheldrick, 1997)'
_computing_structure_solution 'SIR97 (Giacovazzo et al, 1997)'
_diffrn_ambient_temperature 293(2)
_diffrn_detector 'CCD plate'
_diffrn_detector_area_resol_mean 9
_diffrn_measured_fraction_theta_full 0.896
_diffrn_measured_fraction_theta_max 0.896
_diffrn_measurement_device '95mm CCD camera on \k-goniostat'
_diffrn_measurement_device_type KappaCCD
_diffrn_measurement_method CCD
_diffrn_orient_matrix_type 'by Nonius Collect from scalepack cell'
_diffrn_orient_matrix_UB_11 -0.0066993
_diffrn_orient_matrix_UB_12 -0.0337443
_diffrn_orient_matrix_UB_13 -0.0637593
_diffrn_orient_matrix_UB_21 -0.1095945
_diffrn_orient_matrix_UB_22 -0.0272287
_diffrn_orient_matrix_UB_23 -0.0145582
_diffrn_orient_matrix_UB_31 -0.0279761
_diffrn_orient_matrix_UB_32 0.060686
_diffrn_orient_matrix_UB_33 -0.0113742
_diffrn_radiation_monochromator graphite
_diffrn_radiation_probe x-ray
_diffrn_radiation_type MoK\a
_diffrn_radiation_wavelength 0.71069
_diffrn_reflns_av_R_equivalents 0.0612
_diffrn_reflns_av_unetI/netI 0.1616
_diffrn_reflns_limit_h_max 10
_diffrn_reflns_limit_h_min -10
_diffrn_reflns_limit_k_max 11
_diffrn_reflns_limit_k_min -12
_diffrn_reflns_limit_l_max 17
_diffrn_reflns_limit_l_min -17
_diffrn_reflns_number 6373
_diffrn_reflns_theta_full 27.48
_diffrn_reflns_theta_max 27.48
_diffrn_reflns_theta_min 1.52
_diffrn_source 'Enraf Nonius FR590'
_exptl_absorpt_coefficient_mu 1.494
_exptl_absorpt_correction_type none
_exptl_crystal_colour colorless
_exptl_crystal_density_diffrn 1.572
_exptl_crystal_density_method 'not measured'
_exptl_crystal_description prism
_exptl_crystal_F_000 495
_exptl_crystal_size_max 0.8
_exptl_crystal_size_mid 0.4
_exptl_crystal_size_min 0.08
_refine_diff_density_max 0.973
_refine_diff_density_min -0.782
_refine_diff_density_rms 0.191
_refine_ls_extinction_method none
_refine_ls_goodness_of_fit_all 32.865
_refine_ls_goodness_of_fit_gt 35.529
_refine_ls_goodness_of_fit_ref 0.971
_refine_ls_hydrogen_treatment mixed
_refine_ls_matrix_type full
_refine_ls_number_constraints 0
_refine_ls_number_parameters 336
_refine_ls_number_reflns 4164
_refine_ls_number_restraints 1
_refine_ls_restrained_S_all 0.971
_refine_ls_R_factor_all 0.2171
_refine_ls_R_factor_gt 0.0858
_refine_ls_shift/su_max 1.817
_refine_ls_shift/su_mean 0.165
_refine_ls_structure_factor_coef Fsqd
_refine_ls_weighting_details 'calc w=1/[\s^2^(Fo^2^)+(0.1301P)^2^+1.7880P] where P=(Fo^2^+2Fc^2^)/3'
_refine_ls_weighting_scheme calc
_refine_ls_wR_factor_all 99.99
_refine_ls_wR_factor_gt 0.2014
_refine_ls_wR_factor_ref 0.2783
_reflns_number_gt 1715
_reflns_number_total 4164
_reflns_threshold_expression >2sigma(I)
_cod_data_source_file ic051099jsi20050701_104326.cif
_cod_data_source_block jm1
_cod_database_code 4309778

loop_
_symmetry_equiv_pos_as_xyz
'x, y, z'
'-x, -y, -z'

loop_
_atom_site_label
_atom_site_type_symbol
_atom_site_fract_x
_atom_site_fract_y
_atom_site_fract_z
_atom_site_U_iso_or_equiv
_atom_site_adp_type
_atom_site_occupancy
_atom_site_symmetry_multiplicity
_atom_site_calc_flag
_atom_site_refinement_flags
_atom_site_disorder_assembly
_atom_site_disorder_group
Zn1 Zn 0.30403(17) 0.13833(11) 0.20469(8) 0.0682(5) Uani 1 1 d . . .
F21 F 0.6266(14) 0.5815(15) 0.4076(10) 0.210(6) Uani 1 1 d . . .
F22 F 0.8731(15) 0.5924(13) 0.3989(9) 0.195(5) Uani 1 1 d . . .
F23 F 0.779(2) 0.6249(14) 0.2655(15) 0.259(9) Uani 1 1 d . . .
S12 S 0.8500(4) 0.3598(4) 0.3218(3) 0.0856(9) Uani 1 1 d . . .
O1W O -0.191(6) -0.011(7) 0.303(5) 0.16(3) Uani 0.3 1 d P . .
O11 O 1.0130(8) 0.3414(10) 0.2674(6) 0.099(3) Uani 1 1 d . . .
O12 O 0.7326(10) 0.3313(11) 0.2763(8) 0.127(4) Uani 1 1 d . . .
O13 O 0.8582(19) 0.291(2) 0.4216(10) 0.256(9) Uani 1 1 d . . .
N1 N 0.3896(9) 0.3107(8) 0.2495(5) 0.0487(18) Uani 1 1 d D A .
N2 N 0.2637(13) 0.0827(8) 0.3622(6) 0.065(2) Uani 1 1 d . A .
N3 N 0.131(2) 0.0090(14) 0.2015(7) 0.122(5) Uani 1 1 d . A .
N4 N 0.2363(12) 0.2267(10) 0.0642(6) 0.061(2) Uani 1 1 d . A .
C1 C 0.3362(13) 0.4655(9) 0.2074(6) 0.048(2) Uani 1 1 d . . .
C2 C 0.3498(13) 0.3084(11) 0.3603(7) 0.056(2) Uani 1 1 d . . .
C3 C 0.3707(18) 0.1498(13) 0.3995(9) 0.070(3) Uani 1 1 d . A .
C4 C 0.288(2) -0.0800(12) 0.3883(9) 0.109(5) Uani 1 1 d . . .
H4A H 0.2813 -0.0973 0.4597 0.12(4) Uiso 1 1 calc R A .
H4B H 0.3978 -0.1357 0.3548 0.11(5) Uiso 1 1 calc R . .
C5 C 0.153(4) -0.1359(19) 0.3574(12) 0.156(10) Uani 1 1 d . A .
C6 C 0.167(3) -0.1393(16) 0.2472(11) 0.185(10) Uani 1 1 d . . .
H6A H 0.28 -0.1951 0.2174 0.014(19) Uiso 1 1 calc R A .
H6B H 0.0896 -0.1909 0.2344 0.18(6) Uiso 1 1 calc R . .
C7 C 0.118(3) 0.015(2) 0.0964(10) 0.138(8) Uani 1 1 d . . .
C8 C 0.095(2) 0.1732(17) 0.0547(9) 0.108(5) Uani 1 1 d . A .
H8A H 0.0872 0.1772 -0.015 0.04(2) Uiso 1 1 calc R . .
H8B H -0.0087 0.2371 0.0905 0.29(13) Uiso 1 1 calc R . .
C9 C 0.2026(13) 0.3881(11) 0.0390(9) 0.057(3) Uani 1 1 d . . .
C21 C 0.783(2) 0.547(2) 0.3592(18) 0.154(8) Uani 1 1 d . . .
C100 C 0.4190(10) 0.4811(8) 0.0987(6) 0.0410(19) Uani 1 1 d . . .
C101 C 0.3571(10) 0.4450(8) 0.0218(7) 0.046(2) Uani 1 1 d . A .
C102 C 0.4398(11) 0.4646(9) -0.0754(6) 0.046(2) Uani 1 1 d . . .
Cl1 Cl 0.603(5) -0.0211(13) 0.1447(7) 0.064(4) Uani 0.47(7) 1 d P A 1
Cl1 Cl 0.522(6) -0.0359(16) 0.1518(8) 0.075(7) Uani 0.53(7) 1 d P A 2
H1 H 0.497(2) 0.286(9) 0.228(7) 0.07(3) Uiso 1 1 d D . .
H1A H 0.207(14) 0.508(12) 0.232(8) 0.11(4) Uiso 1 1 d . . .
H1B H 0.369(9) 0.522(8) 0.250(6) 0.05(2) Uiso 1 1 d . . .
H1C H -0.186(14) 0.005(13) 0.251(6) 0.02(3) Uiso 1 1 d . . .
H1D H -0.154(15) -0.118(14) 0.274(10) 0.12(4) Uiso 1 1 d . . .
H2 H 0.157(10) 0.129(9) 0.408(7) 0.05(2) Uiso 1 1 d . . .
H2A H 0.217(9) 0.364(7) 0.388(5) 0.036(18) Uiso 1 1 d . . .
H2B H 0.383(11) 0.371(10) 0.382(7) 0.06(3) Uiso 1 1 d . . .
H3 H 0.023(12) 0.069(11) 0.244(8) 0.08(3) Uiso 1 1 d . . .
H3A H 0.356(7) 0.141(6) 0.463(5) 0.010(15) Uiso 1 1 d . . .
H3B H 0.469(10) 0.113(8) 0.389(6) 0.02(2) Uiso 1 1 d . . .
H4 H 0.316(7) 0.198(6) 0.028(5) 0.000(17) Uiso 1 1 d . . .
H5A H 0.216(12) -0.211(11) 0.375(8) 0.07(3) Uiso 1 1 d . . .
H5B H 0.032(12) -0.051(12) 0.386(8) 0.08(4) Uiso 1 1 d . . .
H7A H 0.207(7) -0.041(6) 0.061(5) 0.000(16) Uiso 1 1 d . . .
H7B H 0.047(13) -0.046(13) 0.089(8) 0.10(4) Uiso 1 1 d . . .
H9A H 0.146(11) 0.408(9) -0.020(7) 0.08(3) Uiso 1 1 d . . .
H9B H 0.115(9) 0.449(7) 0.084(5) 0.03(2) Uiso 1 1 d . . .
H102 H 0.388(8) 0.452(7) -0.130(6) 0.035(19) Uiso 1 1 d . . .

loop_
_atom_site_aniso_label
_atom_site_aniso_U_11
_atom_site_aniso_U_22
_atom_site_aniso_U_33
_atom_site_aniso_U_23
_atom_site_aniso_U_13
_atom_site_aniso_U_12
Zn1 0.1227(12) 0.0521(7) 0.0424(7) 0.0075(5) -0.0214(7) -0.0427(7)
F21 0.123(8) 0.238(12) 0.237(15) -0.133(11) 0.016(8) 0.004(8)
F22 0.179(10) 0.225(11) 0.211(12) -0.125(9) -0.046(9) -0.058(8)
F23 0.37(2) 0.158(11) 0.30(2) 0.036(12) -0.20(2) -0.067(12)
S12 0.0626(19) 0.112(2) 0.085(2) -0.0028(18) -0.0074(17) -0.0329(17)
O1W 0.08(3) 0.14(3) 0.25(8) -0.06(5) 0.04(4) -0.04(2)
O11 0.052(5) 0.135(7) 0.108(7) -0.025(5) 0.005(4) -0.030(4)
O12 0.078(6) 0.165(9) 0.166(10) -0.051(7) -0.030(6) -0.058(6)
O13 0.251(17) 0.34(2) 0.152(13) 0.177(14) -0.047(12) -0.100(16)
N1 0.050(5) 0.051(4) 0.041(5) 0.000(3) 0.000(4) -0.016(4)
N2 0.106(7) 0.049(4) 0.043(5) 0.004(4) -0.008(5) -0.031(5)
N3 0.256(17) 0.112(9) 0.045(7) 0.008(6) -0.016(9) -0.139(11)
N4 0.081(6) 0.075(6) 0.041(5) 0.001(4) -0.002(5) -0.051(5)
C1 0.062(6) 0.052(5) 0.033(5) -0.001(4) -0.005(5) -0.027(5)
C2 0.061(7) 0.065(6) 0.049(6) 0.000(5) -0.010(5) -0.033(5)
C3 0.074(9) 0.082(7) 0.038(7) 0.008(5) -0.007(6) -0.004(7)
C4 0.206(16) 0.059(7) 0.054(8) 0.018(6) -0.014(10) -0.040(10)
C5 0.35(3) 0.072(10) 0.081(12) 0.022(9) -0.051(16) -0.109(17)
C6 0.43(3) 0.105(11) 0.073(10) 0.004(9) -0.027(16) -0.174(18)
C7 0.26(2) 0.140(14) 0.059(10) -0.008(9) 0.001(12) -0.158(17)
C8 0.169(13) 0.163(12) 0.056(7) 0.030(8) -0.040(8) -0.146(11)
C9 0.058(7) 0.070(6) 0.053(7) 0.012(5) -0.025(6) -0.030(6)
C21 0.096(13) 0.20(2) 0.157(19) -0.097(17) -0.029(13) 0.013(13)
C100 0.046(5) 0.041(4) 0.036(5) 0.003(3) -0.008(4) -0.011(4)
C101 0.048(5) 0.042(4) 0.054(6) 0.010(4) -0.024(5) -0.015(4)
C102 0.058(6) 0.060(5) 0.033(5) 0.008(4) -0.019(5) -0.031(4)
Cl1 0.051(11) 0.068(4) 0.061(4) -0.008(3) 0.007(4) -0.007(4)
Cl1 0.081(16) 0.070(4) 0.054(4) -0.007(3) 0.001(5) 0.002(5)

loop_
_atom_type_symbol
_atom_type_description
_atom_type_scat_dispersion_real
_atom_type_scat_dispersion_imag
_atom_type_scat_source
C C 0.0033 0.0016 'International Tables Vol C Tables 4.2.6.8 and 6.1.1.4'
H H 0 0 'International Tables Vol C Tables 4.2.6.8 and 6.1.1.4'
Cl Cl 0.1484 0.1585 'International Tables Vol C Tables 4.2.6.8 and 6.1.1.4'
F F 0.0171 0.0103 'International Tables Vol C Tables 4.2.6.8 and 6.1.1.4'
N N 0.0061 0.0033 'International Tables Vol C Tables 4.2.6.8 and 6.1.1.4'
O O 0.0106 0.006 'International Tables Vol C Tables 4.2.6.8 and 6.1.1.4'
S S 0.1246 0.1234 'International Tables Vol C Tables 4.2.6.8 and 6.1.1.4'
Zn Zn 0.2839 1.4301 'International Tables Vol C Tables 4.2.6.8 and 6.1.1.4'

loop_
_geom_angle_atom_site_label_1
_geom_angle_atom_site_label_2
_geom_angle_atom_site_label_3
_geom_angle
_geom_angle_site_symmetry_1
_geom_angle_site_symmetry_3
_geom_angle_publ_flag
N1 Zn1 Cl1 106.5(13) . . ?
N1 Zn1 N3 157.0(5) . . ?
Cl1 Zn1 N3 94.7(14) . . ?
N1 Zn1 N2 82.4(3) . . ?
Cl1 Zn1 N2 101.0(4) . . ?
N3 Zn1 N2 84.8(3) . . ?
N1 Zn1 N4 102.8(3) . . ?
Cl1 Zn1 N4 99.1(4) . . ?
N3 Zn1 N4 82.1(3) . . ?
N2 Zn1 N4 156.8(4) . . ?
N1 Zn1 Cl1 92.4(7) . . ?
Cl1 Zn1 Cl1 14.3(6) . . ?
N3 Zn1 Cl1 109.0(8) . . ?
N2 Zn1 Cl1 102.0(3) . . ?
N4 Zn1 Cl1 100.4(4) . . ?
O12 S12 O11 118.3(6) . . ?
O12 S12 O13 115.9(8) . . ?
O11 S12 O13 108.7(7) . . ?
O12 S12 C21 109.7(8) . . ?
O11 S12 C21 105.4(8) . . ?
O13 S12 C21 96.1(11) . . ?
H1C O1W H1D 77(10) . . ?
C1 N1 C2 110.8(7) . . ?
C1 N1 Zn1 119.7(6) . . ?
C2 N1 Zn1 107.2(5) . . ?
C1 N1 H1 103(6) . . ?
C2 N1 H1 110(6) . . ?
Zn1 N1 H1 105(6) . . ?
C3 N2 C4 114.7(10) . . ?
C3 N2 Zn1 104.7(6) . . ?
C4 N2 Zn1 114.6(7) . . ?
C3 N2 H2 98(5) . . ?
C4 N2 H2 102(5) . . ?
Zn1 N2 H2 122(5) . . ?
C6 N3 C7 114.4(11) . . ?
C6 N3 Zn1 116.6(12) . . ?
C7 N3 Zn1 105.1(7) . . ?
C6 N3 H3 106(6) . . ?
C7 N3 H3 111(7) . . ?
Zn1 N3 H3 103(6) . . ?
C8 N4 C9 110.1(10) . . ?
C8 N4 Zn1 107.4(6) . . ?
C9 N4 Zn1 120.4(6) . . ?
C8 N4 H4 117(5) . . ?
C9 N4 H4 100(5) . . ?
Zn1 N4 H4 102(5) . . ?
N1 C1 C100 112.4(7) . . ?
N1 C1 H1A 109(6) . . ?
C100 C1 H1A 122(6) . . ?
N1 C1 H1B 102(4) . . ?
C100 C1 H1B 113(5) . . ?
H1A C1 H1B 96(7) . . ?
N1 C2 C3 109.1(8) . . ?
N1 C2 H2A 111(4) . . ?
C3 C2 H2A 104(3) . . ?
N1 C2 H2B 112(7) . . ?
C3 C2 H2B 125(6) . . ?
H2A C2 H2B 93(7) . . ?
N2 C3 C2 110.4(9) . . ?
N2 C3 H3A 112(4) . . ?
C2 C3 H3A 113(4) . . ?
N2 C3 H3B 120(6) . . ?
C2 C3 H3B 105(6) . . ?
H3A C3 H3B 96(7) . . ?
N2 C4 C5 110.7(13) . . ?
N2 C4 H4A 109.7 . . ?
C5 C4 H4A 109.6 . . ?
N2 C4 H4B 109.3 . . ?
C5 C4 H4B 109.3 . . ?
H4A C4 H4B 108.1 . . ?
N2 C4 H5A 140(4) . . ?
C5 C4 H5A 30(3) . . ?
H4A C4 H5A 95.9 . . ?
H4B C4 H5A 89.5 . . ?
C6 C5 C4 114.9(17) . . ?
C6 C5 H5A 108(8) . . ?
C4 C5 H5A 77(8) . . ?
C6 C5 H5B 107(6) . . ?
C4 C5 H5B 104(6) . . ?
H5A C5 H5B 141(10) . . ?
N3 C6 C5 111.7(13) . . ?
N3 C6 H6A 109.2 . . ?
C5 C6 H6A 109 . . ?
N3 C6 H6B 109.4 . . ?
C5 C6 H6B 109.5 . . ?
H6A C6 H6B 108 . . ?
N3 C7 C8 109.4(11) . . ?
N3 C7 H7A 111(5) . . ?
C8 C7 H7A 108(4) . . ?
N3 C7 H7B 110(7) . . ?
C8 C7 H7B 123(7) . . ?
H7A C7 H7B 95(8) . . ?
N4 C8 C7 109.7(13) . . ?
N4 C8 H8A 109.8 . . ?
C7 C8 H8A 109.7 . . ?
N4 C8 H8B 109.8 . . ?
C7 C8 H8B 109.7 . . ?
H8A C8 H8B 108.2 . . ?
N4 C9 C101 113.4(8) . . ?
N4 C9 H9A 107(5) . . ?
C101 C9 H9A 113(5) . . ?
N4 C9 H9B 115(4) . . ?
C101 C9 H9B 110(4) . . ?
H9A C9 H9B 97(6) . . ?
F22 C21 F21 112.3(17) . . ?
F22 C21 F23 107(2) . . ?
F21 C21 F23 105.2(17) . . ?
F22 C21 S12 118.6(14) . . ?
F21 C21 S12 111.6(17) . . ?
F23 C21 S12 100.5(13) . . ?
C101 C100 C102 118.8(7) . 2_665 ?
C101 C100 C1 122.2(7) . . ?
C102 C100 C1 119.0(7) 2_665 . ?
C100 C101 C102 118.2(7) . . ?
C100 C101 C9 122.9(8) . . ?
C102 C101 C9 118.9(8) . . ?
C101 C102 C100 123.0(8) . 2_665 ?
C101 C102 H102 118(4) . . ?
C100 C102 H102 118(4) 2_665 . ?

loop_
_geom_bond_atom_site_label_1
_geom_bond_atom_site_label_2
_geom_bond_distance
_geom_bond_site_symmetry_2
_geom_bond_publ_flag
Zn1 N1 2.128(7) . ?
Zn1 Cl1 2.13(2) . ?
Zn1 N3 2.151(10) . ?
Zn1 N2 2.151(8) . ?
Zn1 N4 2.152(8) . ?
Zn1 Cl1 2.55(3) . ?
F21 C21 1.310(19) . ?
F22 C21 1.213(18) . ?
F23 C21 1.41(2) . ?
S12 O12 1.379(7) . ?
S12 O11 1.392(7) . ?
S12 O13 1.464(11) . ?
S12 C21 1.766(19) . ?
O1W H1C 0.72(12) . ?
O1W H1D 1.05(12) . ?
N1 C1 1.481(11) . ?
N1 C2 1.486(12) . ?
N1 H1 0.860(10) . ?
N2 C3 1.435(14) . ?
N2 C4 1.489(12) . ?
N2 H2 1.00(9) . ?
N3 C6 1.437(17) . ?
N3 C7 1.469(17) . ?
N3 H3 1.02(9) . ?
N4 C8 1.457(12) . ?
N4 C9 1.468(12) . ?
N4 H4 0.74(6) . ?
C1 C100 1.519(11) . ?
C1 H1A 1.05(11) . ?
C1 H1B 0.95(8) . ?
C2 C3 1.496(14) . ?
C2 H2A 1.10(7) . ?
C2 H2B 0.82(9) . ?
C3 H3A 0.86(6) . ?
C3 H3B 0.80(7) . ?
C4 C5 1.53(3) . ?
C4 H4A 0.97 . ?
C4 H4B 0.97 . ?
C4 H5A 1.55(10) . ?
C5 C6 1.50(2) . ?
C5 H5A 0.80(9) . ?
C5 H5B 1.12(9) . ?
C6 H6A 0.97 . ?
C6 H6B 0.97 . ?
C7 C8 1.50(2) . ?
C7 H7A 0.87(5) . ?
C7 H7B 0.96(11) . ?
C8 H8A 0.97 . ?
C8 H8B 0.97 . ?
C9 C101 1.511(12) . ?
C9 H9A 1.00(9) . ?
C9 H9B 0.94(7) . ?
C100 C101 1.384(11) . ?
C100 C102 1.391(11) 2_665 ?
C101 C102 1.388(12) . ?
C102 C100 1.391(11) 2_665 ?
C102 H102 0.98(7) . ?

loop_
_geom_torsion_atom_site_label_1
_geom_torsion_atom_site_label_2
_geom_torsion_atom_site_label_3
_geom_torsion_atom_site_label_4
_geom_torsion
_geom_torsion_site_symmetry_1
_geom_torsion_site_symmetry_2
_geom_torsion_site_symmetry_3
_geom_torsion_site_symmetry_4
_geom_torsion_publ_flag
Cl1 Zn1 N1 C1 125.3(7) . . . . ?
N3 Zn1 N1 C1 -78.5(11) . . . . ?
N2 Zn1 N1 C1 -135.4(7) . . . . ?
N4 Zn1 N1 C1 21.6(7) . . . . ?
Cl1 Zn1 N1 C1 122.8(7) . . . . ?
Cl1 Zn1 N1 C2 -107.4(7) . . . . ?
N3 Zn1 N1 C2 48.7(12) . . . . ?
N2 Zn1 N1 C2 -8.2(6) . . . . ?
N4 Zn1 N1 C2 148.8(6) . . . . ?
Cl1 Zn1 N1 C2 -110.0(6) . . . . ?
N1 Zn1 N2 C3 -21.0(7) . . . . ?
Cl1 Zn1 N2 C3 84.4(15) . . . . ?
N3 Zn1 N2 C3 178.2(8) . . . . ?
N4 Zn1 N2 C3 -125.9(9) . . . . ?
Cl1 Zn1 N2 C3 69.8(10) . . . . ?
N1 Zn1 N2 C4 -147.6(10) . . . . ?
Cl1 Zn1 N2 C4 -42.1(16) . . . . ?
N3 Zn1 N2 C4 51.6(11) . . . . ?
N4 Zn1 N2 C4 107.5(11) . . . . ?
Cl1 Zn1 N2 C4 -56.7(12) . . . . ?
N1 Zn1 N3 C6 -108.3(16) . . . . ?
Cl1 Zn1 N3 C6 48.7(12) . . . . ?
N2 Zn1 N3 C6 -51.9(12) . . . . ?
N4 Zn1 N3 C6 147.3(12) . . . . ?
Cl1 Zn1 N3 C6 49.0(12) . . . . ?
N1 Zn1 N3 C7 123.8(12) . . . . ?
Cl1 Zn1 N3 C7 -79.1(13) . . . . ?
N2 Zn1 N3 C7 -179.8(13) . . . . ?
N4 Zn1 N3 C7 19.5(12) . . . . ?
Cl1 Zn1 N3 C7 -78.9(13) . . . . ?
N1 Zn1 N4 C8 -147.1(9) . . . . ?
Cl1 Zn1 N4 C8 103.6(16) . . . . ?
N3 Zn1 N4 C8 10.1(10) . . . . ?
N2 Zn1 N4 C8 -46.3(13) . . . . ?
Cl1 Zn1 N4 C8 118.1(11) . . . . ?
N1 Zn1 N4 C9 -20.1(9) . . . . ?
Cl1 Zn1 N4 C9 -129.5(15) . . . . ?
N3 Zn1 N4 C9 137.0(9) . . . . ?
N2 Zn1 N4 C9 80.7(10) . . . . ?
Cl1 Zn1 N4 C9 -115.0(10) . . . . ?
C2 N1 C1 C100 162.7(7) . . . . ?
Zn1 N1 C1 C100 -71.7(9) . . . . ?
C1 N1 C2 C3 167.9(9) . . . . ?
Zn1 N1 C2 C3 35.6(10) . . . . ?
C4 N2 C3 C2 174.0(10) . . . . ?
Zn1 N2 C3 C2 47.6(11) . . . . ?
N1 C2 C3 N2 -58.2(12) . . . . ?
C3 N2 C4 C5 172.5(13) . . . . ?
Zn1 N2 C4 C5 -66.4(15) . . . . ?
N2 C4 C5 C6 69(2) . . . . ?
C7 N3 C6 C5 -171(2) . . . . ?
Zn1 N3 C6 C5 66(2) . . . . ?
C4 C5 C6 N3 -68(3) . . . . ?
C6 N3 C7 C8 -175.2(17) . . . . ?
Zn1 N3 C7 C8 -46.0(19) . . . . ?
C9 N4 C8 C7 -170.8(11) . . . . ?
Zn1 N4 C8 C7 -38.0(14) . . . . ?
N3 C7 C8 N4 59(2) . . . . ?
C8 N4 C9 C101 -165.5(10) . . . . ?
Zn1 N4 C9 C101 68.7(11) . . . . ?
O12 S12 C21 F22 -178.6(18) . . . . ?
O11 S12 C21 F22 -50(2) . . . . ?
O13 S12 C21 F22 61(2) . . . . ?
O12 S12 C21 F21 48.5(19) . . . . ?
O11 S12 C21 F21 177.0(15) . . . . ?
O13 S12 C21 F21 -71.7(17) . . . . ?
O12 S12 C21 F23 -62.5(16) . . . . ?
O11 S12 C21 F23 65.9(14) . . . . ?
O13 S12 C21 F23 177.2(14) . . . . ?
N1 C1 C100 C101 83.3(10) . . . . ?
N1 C1 C100 C102 -97.6(9) . . . 2_665 ?
C102 C100 C101 C102 0.2(13) 2_665 . . . ?
C1 C100 C101 C102 179.2(7) . . . . ?
C102 C100 C101 C9 -178.8(8) 2_665 . . . ?
C1 C100 C101 C9 0.3(12) . . . . ?
N4 C9 C101 C100 -82.2(12) . . . . ?
N4 C9 C101 C102 98.8(10) . . . . ?
C100 C101 C102 C100 -0.2(14) . . . 2_665 ?
C9 C101 C102 C100 178.8(8) . . . 2_665 ?
